data_7060699
loop_
_publ_author_name
'Yue, Guizhou'
'Jiang, Dan'
'Dou, Zhengjie'
'Li, Sicheng'
'Feng, Juhua'
'Zhang, Li'
'Chen, Huabao'
'Yang, Chunping'
'Yin, Zhongqiong'
'Song, Xu'
'Liang, Xiaoxia'
'Wang, Xianxiang'
'Lu, Cuifen'

_publ_section_title
;
 Rapid umpolung Michael addition of isatin N,N&#x2032;-cyclic azomethine
 imine 1,3-dipoles with chalcones
;
_journal_issue 26
_journal_name_full 'New Journal of Chemistry'
_journal_page_first 11712
_journal_page_last 11718
_journal_paper_doi 10.1039/D1NJ00960E
_journal_volume 45
_journal_year 2021
_chemical_formula_moiety 'C26 H20 Br N3 O3'
_chemical_formula_sum 'C26 H20 Br N3 O3'
_chemical_formula_weight 502.36
_space_group_crystal_system monoclinic
_space_group_IT_number 14
_space_group_name_Hall '-P 2ybc'
_space_group_name_H-M_alt 'P 1 21/c 1'
_atom_sites_solution_hydrogens geom
_atom_sites_solution_primary direct
_audit_creation_date 2019-11-25
_audit_creation_method
;
Olex2 1.2
(compiled 2018.05.29 svn.r3508 for OlexSys, GUI svn.r5506)
;
_audit_update_record
;
2019-11-28 deposited with the CCDC.	2021-05-26 downloaded from the CCDC.
;
_cell_angle_alpha 90
_cell_angle_beta 109.378(5)
_cell_angle_gamma 90
_cell_formula_units_Z 4
_cell_length_a 8.6861(14)
_cell_length_b 21.538(3)
_cell_length_c 13.065(2)
_cell_measurement_reflns_used 9902
_cell_measurement_temperature 293(2)
_cell_measurement_theta_max 26.165
_cell_measurement_theta_min 3.124
_cell_volume 2305.8(6)
_computing_cell_refinement 'SAINT V8.38A (?, 2016)'
_computing_data_reduction 'SAINT V8.38A (?, 2016)'
_computing_molecular_graphics 'Olex2 (Dolomanov et al., 2009)'
_computing_publication_material 'Olex2 (Dolomanov et al., 2009)'
_computing_structure_refinement 'XL (Sheldrick, 2008)'
_computing_structure_solution 'XS (Sheldrick, 2008)'
_diffrn_ambient_temperature 293(2)
_diffrn_measured_fraction_theta_full 0.998
_diffrn_measured_fraction_theta_max 0.994
_diffrn_measurement_device_type 'CCD area detector'
_diffrn_measurement_method 'phi and omega scans'
_diffrn_radiation_monochromator graphite
_diffrn_radiation_type MoK\a
_diffrn_radiation_wavelength 0.71073
_diffrn_reflns_av_R_equivalents 0.0385
_diffrn_reflns_av_unetI/netI 0.0244
_diffrn_reflns_Laue_measured_fraction_full 0.998
_diffrn_reflns_Laue_measured_fraction_max 0.994
_diffrn_reflns_limit_h_max 11
_diffrn_reflns_limit_h_min -11
_diffrn_reflns_limit_k_max 28
_diffrn_reflns_limit_k_min -28
_diffrn_reflns_limit_l_max 17
_diffrn_reflns_limit_l_min -16
_diffrn_reflns_number 48525
_diffrn_reflns_point_group_measured_fraction_full 0.998
_diffrn_reflns_point_group_measured_fraction_max 0.994
_diffrn_reflns_theta_full 25.242
_diffrn_reflns_theta_max 27.613
_diffrn_reflns_theta_min 3.124
_exptl_absorpt_coefficient_mu 1.816
_exptl_absorpt_correction_T_max 0.7456
_exptl_absorpt_correction_T_min 0.5226
_exptl_absorpt_correction_type multi-scan
_exptl_absorpt_process_details
;
SADABS-2016/2 (Bruker,2016/2) was used for absorption correction.
wR2(int) was 0.0876 before and 0.0511 after correction.
The Ratio of minimum to maximum transmission is 0.7009.
The \l/2 correction factor is Not present.
;
_exptl_crystal_colour colorless
_exptl_crystal_density_diffrn 1.447
_exptl_crystal_description block
_exptl_crystal_F_000 1024
_exptl_crystal_size_max 0.24
_exptl_crystal_size_mid 0.16
_exptl_crystal_size_min 0.12
_refine_diff_density_max 1.624
_refine_diff_density_min -1.607
_refine_diff_density_rms 0.074
_refine_ls_extinction_method none
_refine_ls_goodness_of_fit_ref 1.030
_refine_ls_hydrogen_treatment constr
_refine_ls_matrix_type full
_refine_ls_number_parameters 298
_refine_ls_number_reflns 5330
_refine_ls_number_restraints 0
_refine_ls_restrained_S_all 1.030
_refine_ls_R_factor_all 0.0786
_refine_ls_R_factor_gt 0.0547
_refine_ls_shift/su_max 0.000
_refine_ls_shift/su_mean 0.000
_refine_ls_structure_factor_coef Fsqd
_refine_ls_weighting_details 'w=1/[\s^2^(Fo^2^)+(0.0559P)^2^+3.5708P] where P=(Fo^2^+2Fc^2^)/3'
_refine_ls_weighting_scheme calc
_refine_ls_wR_factor_gt 0.1274
_refine_ls_wR_factor_ref 0.1412
_reflns_Friedel_coverage 0.000
_reflns_number_gt 4007
_reflns_number_total 5330
_reflns_threshold_expression 'I > 2\s(I)'
_cod_data_source_file d1nj00960e2.cif
_cod_data_source_block 222
_cod_depositor_comments 'Adding full bibliography for 7060699--7060700.cif.'
_cod_database_code 7060699
_shelx_shelxl_version_number 2018/3
_shelx_space_group_comment
;
The symmetry employed for this shelxl refinement is uniquely defined
by the following loop, which should always be used as a source of
symmetry information in preference to the above space-group names.
They are only intended as comments.
;
_shelx_estimated_absorpt_t_max 0.812
_shelx_estimated_absorpt_t_min 0.670
_olex2_refinement_description
;
1. Fixed Uiso
 At 1.2 times of:
  All C(H) groups, All C(H,H) groups, All N(H) groups
2.a Ternary CH refined with riding coordinates:
 C9(H9)
2.b Secondary CH2 refined with riding coordinates:
 C8(H8A,H8B)
2.c Aromatic/amide H refined with riding coordinates:
 N3(H3), N1(H1), C17(H17), C24(H24), C11(H11), C14(H14), C19(H19), C16(H16),
 C6(H6), C2(H2), C25(H25), C15(H15), C18(H18), C12(H12), C13(H13), C3(H3A),
 C5(H5)
;
_olex2_submission_special_instructions 'No special instructions were received'

loop_
_space_group_symop_operation_xyz
'x, y, z'
'-x, y+1/2, -z+1/2'
'-x, -y, -z'
'x, -y-1/2, z-1/2'

loop_
_atom_site_label
_atom_site_type_symbol
_atom_site_fract_x
_atom_site_fract_y
_atom_site_fract_z
_atom_site_U_iso_or_equiv
_atom_site_adp_type
_atom_site_occupancy
_atom_site_site_symmetry_order
_atom_site_calc_flag
_atom_site_refinement_flags_posn
_atom_site_refinement_flags_adp
_atom_site_refinement_flags_occupancy
_atom_site_disorder_assembly
_atom_site_disorder_group
Br1 Br 0.30823(5) 0.47353(2) 0.73328(3) 0.06413(16) Uani 1 1 d . . . . .
N3 N 1.1226(3) 0.47473(11) 1.4283(2) 0.0335(5) Uani 1 1 d . . . . .
H3 H 1.047589 0.457460 1.447969 0.040 Uiso 1 1 calc R . . . .
O2 O 1.2634(3) 0.38770(13) 1.18125(19) 0.0548(6) Uani 1 1 d . . . . .
N2 N 1.2157(3) 0.44803(11) 1.37379(19) 0.0320(5) Uani 1 1 d . . . . .
O1 O 0.6957(2) 0.34878(11) 1.23269(18) 0.0425(5) Uani 1 1 d . . . . .
C26 C 1.1735(4) 0.53293(14) 1.4442(2) 0.0374(7) Uani 1 1 d . . . . .
C1 C 0.4501(4) 0.44175(16) 0.8667(3) 0.0463(8) Uani 1 1 d . . . . .
C9 C 1.0329(3) 0.35712(13) 1.3150(2) 0.0292(6) Uani 1 1 d . . . . .
H9 H 0.983487 0.370258 1.368875 0.035 Uiso 1 1 calc R . . . .
C20 C 1.4531(3) 0.32191(14) 1.4334(3) 0.0390(7) Uani 1 1 d . . . . .
N1 N 1.4376(3) 0.33408(13) 1.3251(2) 0.0456(7) Uani 1 1 d . . . . .
H1 H 1.505580 0.321097 1.294777 0.055 Uiso 1 1 calc R . . . .
O3 O 1.1055(3) 0.57459(10) 1.4931(2) 0.0560(7) Uani 1 1 d . . . . .
C23 C 1.3037(4) 0.36854(15) 1.2733(3) 0.0388(7) Uani 1 1 d . . . . .
C21 C 1.3211(3) 0.34734(13) 1.4562(2) 0.0328(6) Uani 1 1 d . . . . .
C17 C 1.4338(5) 0.31130(17) 1.6380(3) 0.0546(9) Uani 1 1 d . . . . .
H17 H 1.428225 0.307431 1.707593 0.066 Uiso 1 1 calc R . . . .
C10 C 1.0198(3) 0.28675(13) 1.3088(2) 0.0328(6) Uani 1 1 d . . . . .
C24 C 1.3234(4) 0.48934(15) 1.3608(3) 0.0416(7) Uani 1 1 d . . . . .
H24 H 1.401428 0.481504 1.327955 0.050 Uiso 1 1 calc R . . . .
C8 C 0.9356(3) 0.38874(15) 1.2085(2) 0.0373(6) Uani 1 1 d . . . . .
H8A H 0.953380 0.433198 1.216382 0.045 Uiso 1 1 calc R . . . .
H8B H 0.976619 0.374652 1.151891 0.045 Uiso 1 1 calc R . . . .
C11 C 1.0387(4) 0.25253(17) 1.2243(3) 0.0481(8) Uani 1 1 d . . . . .
H11 H 1.069522 0.272377 1.170876 0.058 Uiso 1 1 calc R . . . .
C4 C 0.6521(3) 0.39858(14) 1.0647(2) 0.0366(6) Uani 1 1 d . . . . .
C14 C 0.9514(6) 0.1915(2) 1.3808(4) 0.0746(13) Uani 1 1 d . . . . .
H14 H 0.922226 0.171111 1.434378 0.090 Uiso 1 1 calc R . . . .
C19 C 1.5756(4) 0.29105(16) 1.5117(4) 0.0559(10) Uani 1 1 d . . . . .
H19 H 1.663372 0.273833 1.495930 0.067 Uiso 1 1 calc R . . . .
C16 C 1.3104(4) 0.34214(15) 1.5583(3) 0.0424(7) Uani 1 1 d . . . . .
H16 H 1.222165 0.358958 1.573987 0.051 Uiso 1 1 calc R . . . .
C7 C 0.7552(3) 0.37619(13) 1.1737(2) 0.0323(6) Uani 1 1 d . . . . .
C22 C 1.2122(3) 0.38045(13) 1.3565(2) 0.0298(6) Uani 1 1 d . . . . .
C6 C 0.3927(4) 0.39840(18) 0.9221(3) 0.0558(9) Uani 1 1 d . . . . .
H6 H 0.286701 0.383369 0.892779 0.067 Uiso 1 1 calc R . . . .
C2 C 0.6062(5) 0.46411(19) 0.9071(3) 0.0579(10) Uani 1 1 d . . . . .
H2 H 0.643379 0.493791 0.869190 0.069 Uiso 1 1 calc R . . . .
C25 C 1.2995(4) 0.54453(16) 1.4036(3) 0.0475(8) Uani 1 1 d . . . . .
H25 H 1.354961 0.581662 1.405371 0.057 Uiso 1 1 calc R . . . .
C15 C 0.9767(5) 0.25534(17) 1.3872(3) 0.0533(9) Uani 1 1 d . . . . .
H15 H 0.964476 0.277221 1.445399 0.064 Uiso 1 1 calc R . . . .
C18 C 1.5641(5) 0.28648(16) 1.6144(3) 0.0600(10) Uani 1 1 d . . . . .
H18 H 1.646019 0.266212 1.668670 0.072 Uiso 1 1 calc R . . . .
C12 C 1.0121(5) 0.1888(2) 1.2181(4) 0.0662(12) Uani 1 1 d . . . . .
H12 H 1.023852 0.166566 1.160120 0.079 Uiso 1 1 calc R . . . .
C13 C 0.9691(5) 0.15853(18) 1.2959(4) 0.0687(12) Uani 1 1 d . . . . .
H13 H 0.951938 0.115848 1.291374 0.082 Uiso 1 1 calc R . . . .
C3 C 0.7076(4) 0.44156(19) 1.0058(3) 0.0540(9) Uani 1 1 d . . . . .
H3A H 0.814895 0.455472 1.033082 0.065 Uiso 1 1 calc R . . . .
C5 C 0.4929(4) 0.37728(17) 1.0215(3) 0.0487(8) Uani 1 1 d . . . . .
H5 H 0.453507 0.348532 1.059775 0.058 Uiso 1 1 calc R . . . .

loop_
_atom_site_aniso_label
_atom_site_aniso_U_11
_atom_site_aniso_U_22
_atom_site_aniso_U_33
_atom_site_aniso_U_23
_atom_site_aniso_U_13
_atom_site_aniso_U_12
Br1 0.0638(3) 0.0715(3) 0.0410(2) 0.00121(17) -0.00421(17) 0.01412(19)
N3 0.0348(12) 0.0316(12) 0.0403(13) 0.0005(10) 0.0208(11) -0.0013(10)
O2 0.0473(13) 0.0825(18) 0.0427(13) 0.0014(12) 0.0260(11) 0.0003(12)
N2 0.0301(12) 0.0312(12) 0.0386(13) 0.0017(10) 0.0168(10) -0.0013(9)
O1 0.0326(11) 0.0528(13) 0.0438(12) 0.0048(10) 0.0147(9) -0.0001(9)
C26 0.0420(16) 0.0338(16) 0.0377(15) 0.0040(12) 0.0149(13) -0.0006(12)
C1 0.0460(18) 0.0505(19) 0.0351(16) -0.0032(14) 0.0037(14) 0.0088(15)
C9 0.0251(13) 0.0347(14) 0.0300(13) -0.0014(11) 0.0122(11) 0.0008(11)
C20 0.0279(14) 0.0319(15) 0.0562(19) -0.0041(14) 0.0125(13) -0.0004(11)
N1 0.0329(13) 0.0496(16) 0.0618(18) -0.0073(13) 0.0258(13) 0.0051(11)
O3 0.0788(18) 0.0312(12) 0.0739(17) -0.0100(11) 0.0466(15) -0.0055(11)
C23 0.0325(15) 0.0452(17) 0.0441(17) -0.0076(14) 0.0201(13) -0.0050(12)
C21 0.0271(13) 0.0301(14) 0.0387(15) -0.0013(12) 0.0077(11) -0.0014(11)
C17 0.058(2) 0.049(2) 0.0462(19) 0.0115(16) 0.0027(16) -0.0039(17)
C10 0.0254(13) 0.0362(15) 0.0334(14) -0.0037(12) 0.0052(11) 0.0011(11)
C24 0.0352(16) 0.0444(18) 0.0507(18) 0.0023(14) 0.0215(14) -0.0058(13)
C8 0.0284(14) 0.0449(17) 0.0398(15) 0.0056(13) 0.0128(12) 0.0016(12)
C11 0.0411(17) 0.051(2) 0.054(2) -0.0152(16) 0.0193(15) -0.0005(14)
C4 0.0310(14) 0.0405(16) 0.0364(15) -0.0017(12) 0.0085(12) 0.0025(12)
C14 0.096(3) 0.050(2) 0.067(3) 0.013(2) 0.012(2) -0.020(2)
C19 0.0351(17) 0.0395(18) 0.087(3) 0.0005(18) 0.0122(18) 0.0078(14)
C16 0.0434(17) 0.0394(17) 0.0419(17) 0.0030(13) 0.0106(14) -0.0003(13)
C7 0.0284(14) 0.0325(14) 0.0369(15) -0.0024(12) 0.0119(12) 0.0027(11)
C22 0.0259(13) 0.0328(14) 0.0333(14) -0.0004(11) 0.0134(11) 0.0002(10)
C6 0.0351(17) 0.064(2) 0.055(2) -0.0011(18) -0.0025(15) -0.0055(16)
C2 0.052(2) 0.072(3) 0.0443(19) 0.0146(17) 0.0082(16) -0.0035(18)
C25 0.0502(19) 0.0364(17) 0.059(2) 0.0012(15) 0.0221(17) -0.0108(14)
C15 0.071(2) 0.0442(19) 0.0431(18) -0.0002(15) 0.0166(17) -0.0127(17)
C18 0.050(2) 0.0392(19) 0.072(3) 0.0147(17) -0.0054(18) 0.0008(15)
C12 0.050(2) 0.057(2) 0.087(3) -0.035(2) 0.016(2) 0.0057(18)
C13 0.059(2) 0.0349(19) 0.094(3) -0.006(2) 0.000(2) -0.0014(17)
C3 0.0375(17) 0.069(2) 0.0485(19) 0.0123(17) 0.0049(15) -0.0071(16)
C5 0.0389(17) 0.053(2) 0.0491(19) 0.0058(15) 0.0078(14) -0.0047(15)

loop_
_atom_type_symbol
_atom_type_description
_atom_type_scat_dispersion_real
_atom_type_scat_dispersion_imag
_atom_type_scat_source
C C 0.0033 0.0016 'International Tables Vol C Tables 4.2.6.8 and 6.1.1.4'
H H 0.0000 0.0000 'International Tables Vol C Tables 4.2.6.8 and 6.1.1.4'
Br Br -0.2901 2.4595 'International Tables Vol C Tables 4.2.6.8 and 6.1.1.4'
N N 0.0061 0.0033 'International Tables Vol C Tables 4.2.6.8 and 6.1.1.4'
O O 0.0106 0.0060 'International Tables Vol C Tables 4.2.6.8 and 6.1.1.4'

loop_
_geom_angle_atom_site_label_1
_geom_angle_atom_site_label_2
_geom_angle_atom_site_label_3
_geom_angle
_geom_angle_site_symmetry_1
_geom_angle_site_symmetry_3
_geom_angle_publ_flag
N2 N3 H3 127.6 . . ?
C26 N3 H3 127.6 . . ?
C26 N3 N2 104.8(2) . . ?
N3 N2 C22 120.6(2) . . ?
C24 N2 N3 110.1(2) . . ?
C24 N2 C22 128.0(2) . . ?
N3 C26 O3 122.0(3) . . ?
N3 C26 C25 112.1(3) . . ?
O3 C26 C25 125.9(3) . . ?
C6 C1 Br1 119.4(3) . . ?
C2 C1 Br1 119.0(3) . . ?
C2 C1 C6 121.5(3) . . ?
C10 C9 H9 106.5 . . ?
C10 C9 C8 112.7(2) . . ?
C10 C9 C22 113.0(2) . . ?
C8 C9 H9 106.5 . . ?
C8 C9 C22 111.2(2) . . ?
C22 C9 H9 106.5 . . ?
C21 C20 N1 109.4(3) . . ?
C19 C20 N1 129.2(3) . . ?
C19 C20 C21 121.4(3) . . ?
C20 N1 H1 123.6 . . ?
C23 N1 C20 112.7(2) . . ?
C23 N1 H1 123.6 . . ?
O2 C23 N1 126.9(3) . . ?
O2 C23 C22 126.1(3) . . ?
N1 C23 C22 107.0(3) . . ?
C20 C21 C22 109.1(3) . . ?
C16 C21 C20 120.2(3) . . ?
C16 C21 C22 130.6(3) . . ?
C16 C17 H17 119.8 . . ?
C18 C17 H17 119.8 . . ?
C18 C17 C16 120.3(4) . . ?
C11 C10 C9 123.2(3) . . ?
C15 C10 C9 118.9(3) . . ?
C15 C10 C11 117.8(3) . . ?
N2 C24 H24 125.7 . . ?
N2 C24 C25 108.6(3) . . ?
C25 C24 H24 125.7 . . ?
C9 C8 H8A 108.8 . . ?
C9 C8 H8B 108.8 . . ?
H8A C8 H8B 107.7 . . ?
C7 C8 C9 113.7(2) . . ?
C7 C8 H8A 108.8 . . ?
C7 C8 H8B 108.8 . . ?
C10 C11 H11 119.6 . . ?
C10 C11 C12 120.8(4) . . ?
C12 C11 H11 119.6 . . ?
C3 C4 C7 122.5(3) . . ?
C5 C4 C7 119.0(3) . . ?
C5 C4 C3 118.5(3) . . ?
C15 C14 H14 119.9 . . ?
C13 C14 H14 119.9 . . ?
C13 C14 C15 120.3(4) . . ?
C20 C19 H19 121.0 . . ?
C20 C19 C18 117.9(3) . . ?
C18 C19 H19 121.0 . . ?
C21 C16 C17 118.9(3) . . ?
C21 C16 H16 120.6 . . ?
C17 C16 H16 120.6 . . ?
O1 C7 C8 121.1(3) . . ?
O1 C7 C4 121.1(3) . . ?
C4 C7 C8 117.8(2) . . ?
N2 C22 C9 109.9(2) . . ?
N2 C22 C23 106.2(2) . . ?
N2 C22 C21 111.1(2) . . ?
C9 C22 C23 112.7(2) . . ?
C21 C22 C9 114.7(2) . . ?
C21 C22 C23 101.8(2) . . ?
C1 C6 H6 120.2 . . ?
C1 C6 C5 119.6(3) . . ?
C5 C6 H6 120.2 . . ?
C1 C2 H2 120.7 . . ?
C1 C2 C3 118.5(3) . . ?
C3 C2 H2 120.7 . . ?
C26 C25 H25 127.8 . . ?
C24 C25 C26 104.3(3) . . ?
C24 C25 H25 127.8 . . ?
C10 C15 C14 121.1(4) . . ?
C10 C15 H15 119.5 . . ?
C14 C15 H15 119.5 . . ?
C17 C18 C19 121.3(3) . . ?
C17 C18 H18 119.3 . . ?
C19 C18 H18 119.3 . . ?
C11 C12 H12 119.6 . . ?
C13 C12 C11 120.8(4) . . ?
C13 C12 H12 119.6 . . ?
C14 C13 H13 120.3 . . ?
C12 C13 C14 119.3(4) . . ?
C12 C13 H13 120.3 . . ?
C4 C3 H3A 119.4 . . ?
C2 C3 C4 121.3(3) . . ?
C2 C3 H3A 119.4 . . ?
C4 C5 H5 119.7 . . ?
C6 C5 C4 120.5(3) . . ?
C6 C5 H5 119.7 . . ?

loop_
_geom_bond_atom_site_label_1
_geom_bond_atom_site_label_2
_geom_bond_distance
_geom_bond_site_symmetry_2
_geom_bond_publ_flag
Br1 C1 1.898(3) . ?
N3 H3 0.8600 . ?
N3 N2 1.369(3) . ?
N3 C26 1.323(4) . ?
O2 C23 1.208(4) . ?
N2 C24 1.342(4) . ?
N2 C22 1.472(4) . ?
O1 C7 1.214(4) . ?
C26 O3 1.346(4) . ?
C26 C25 1.388(5) . ?
C1 C6 1.373(5) . ?
C1 C2 1.369(5) . ?
C9 H9 0.9800 . ?
C9 C10 1.520(4) . ?
C9 C8 1.528(4) . ?
C9 C22 1.552(4) . ?
C20 N1 1.401(4) . ?
C20 C21 1.389(4) . ?
C20 C19 1.378(5) . ?
N1 H1 0.8600 . ?
N1 C23 1.356(4) . ?
C23 C22 1.566(4) . ?
C21 C16 1.373(4) . ?
C21 C22 1.510(4) . ?
C17 H17 0.9300 . ?
C17 C16 1.390(5) . ?
C17 C18 1.376(6) . ?
C10 C11 1.382(4) . ?
C10 C15 1.379(4) . ?
C24 H24 0.9300 . ?
C24 C25 1.359(5) . ?
C8 H8A 0.9700 . ?
C8 H8B 0.9700 . ?
C8 C7 1.504(4) . ?
C11 H11 0.9300 . ?
C11 C12 1.390(6) . ?
C4 C7 1.489(4) . ?
C4 C3 1.389(5) . ?
C4 C5 1.387(4) . ?
C14 H14 0.9300 . ?
C14 C15 1.391(5) . ?
C14 C13 1.368(7) . ?
C19 H19 0.9300 . ?
C19 C18 1.382(6) . ?
C16 H16 0.9300 . ?
C6 H6 0.9300 . ?
C6 C5 1.378(5) . ?
C2 H2 0.9300 . ?
C2 C3 1.386(5) . ?
C25 H25 0.9300 . ?
C15 H15 0.9300 . ?
C18 H18 0.9300 . ?
C12 H12 0.9300 . ?
C12 C13 1.359(7) . ?
C13 H13 0.9300 . ?
C3 H3A 0.9300 . ?
C5 H5 0.9300 . ?

loop_
_geom_torsion_atom_site_label_1
_geom_torsion_atom_site_label_2
_geom_torsion_atom_site_label_3
_geom_torsion_atom_site_label_4
_geom_torsion
_geom_torsion_site_symmetry_1
_geom_torsion_site_symmetry_2
_geom_torsion_site_symmetry_3
_geom_torsion_site_symmetry_4
_geom_torsion_publ_flag
Br1 C1 C6 C5 -177.0(3) . . . . ?
Br1 C1 C2 C3 178.6(3) . . . . ?
N3 N2 C24 C25 -1.9(4) . . . . ?
N3 N2 C22 C9 46.9(3) . . . . ?
N3 N2 C22 C23 169.1(2) . . . . ?
N3 N2 C22 C21 -81.1(3) . . . . ?
N3 C26 C25 C24 0.2(4) . . . . ?
O2 C23 C22 N2 -61.9(4) . . . . ?
O2 C23 C22 C9 58.5(4) . . . . ?
O2 C23 C22 C21 -178.2(3) . . . . ?
N2 N3 C26 O3 177.8(3) . . . . ?
N2 N3 C26 C25 -1.3(3) . . . . ?
N2 C24 C25 C26 1.0(4) . . . . ?
C26 N3 N2 C24 2.0(3) . . . . ?
C26 N3 N2 C22 170.4(2) . . . . ?
C1 C6 C5 C4 -1.3(6) . . . . ?
C1 C2 C3 C4 -1.9(6) . . . . ?
C9 C10 C11 C12 -174.7(3) . . . . ?
C9 C10 C15 C14 175.2(4) . . . . ?
C9 C8 C7 O1 7.2(4) . . . . ?
C9 C8 C7 C4 -172.9(2) . . . . ?
C20 N1 C23 O2 177.1(3) . . . . ?
C20 N1 C23 C22 -1.5(3) . . . . ?
C20 C21 C16 C17 0.2(5) . . . . ?
C20 C21 C22 N2 -111.9(3) . . . . ?
C20 C21 C22 C9 122.7(3) . . . . ?
C20 C21 C22 C23 0.8(3) . . . . ?
C20 C19 C18 C17 0.7(5) . . . . ?
N1 C20 C21 C16 -179.1(3) . . . . ?
N1 C20 C21 C22 -1.7(3) . . . . ?
N1 C20 C19 C18 178.5(3) . . . . ?
N1 C23 C22 N2 116.7(3) . . . . ?
N1 C23 C22 C9 -122.9(3) . . . . ?
N1 C23 C22 C21 0.4(3) . . . . ?
O3 C26 C25 C24 -178.8(3) . . . . ?
C21 C20 N1 C23 2.1(4) . . . . ?
C21 C20 C19 C18 -0.5(5) . . . . ?
C10 C9 C8 C7 61.5(3) . . . . ?
C10 C9 C22 N2 -172.8(2) . . . . ?
C10 C9 C22 C23 69.0(3) . . . . ?
C10 C9 C22 C21 -46.8(3) . . . . ?
C10 C11 C12 C13 -0.9(6) . . . . ?
C24 N2 C22 C9 -147.0(3) . . . . ?
C24 N2 C22 C23 -24.8(4) . . . . ?
C24 N2 C22 C21 85.0(3) . . . . ?
C8 C9 C10 C11 47.1(4) . . . . ?
C8 C9 C10 C15 -128.6(3) . . . . ?
C8 C9 C22 N2 59.3(3) . . . . ?
C8 C9 C22 C23 -58.9(3) . . . . ?
C8 C9 C22 C21 -174.7(2) . . . . ?
C11 C10 C15 C14 -0.7(5) . . . . ?
C11 C12 C13 C14 0.3(6) . . . . ?
C19 C20 N1 C23 -177.0(3) . . . . ?
C19 C20 C21 C16 0.0(5) . . . . ?
C19 C20 C21 C22 177.4(3) . . . . ?
C16 C21 C22 N2 65.1(4) . . . . ?
C16 C21 C22 C9 -60.3(4) . . . . ?
C16 C21 C22 C23 177.8(3) . . . . ?
C16 C17 C18 C19 -0.4(6) . . . . ?
C7 C4 C3 C2 -176.5(3) . . . . ?
C7 C4 C5 C6 178.2(3) . . . . ?
C22 N2 C24 C25 -169.2(3) . . . . ?
C22 C9 C10 C11 -80.0(3) . . . . ?
C22 C9 C10 C15 104.2(3) . . . . ?
C22 C9 C8 C7 -170.4(2) . . . . ?
C22 C21 C16 C17 -176.5(3) . . . . ?
C6 C1 C2 C3 0.7(6) . . . . ?
C2 C1 C6 C5 0.9(6) . . . . ?
C15 C10 C11 C12 1.1(5) . . . . ?
C15 C14 C13 C12 0.1(7) . . . . ?
C18 C17 C16 C21 0.0(5) . . . . ?
C13 C14 C15 C10 0.1(7) . . . . ?
C3 C4 C7 O1 165.1(3) . . . . ?
C3 C4 C7 C8 -14.8(4) . . . . ?
C3 C4 C5 C6 0.1(5) . . . . ?
C5 C4 C7 O1 -13.0(4) . . . . ?
C5 C4 C7 C8 167.2(3) . . . . ?
C5 C4 C3 C2 1.5(6) . . . . ?
